data_2201112
loop_
_publ_author_name
'Guo, Rongwei'
'Ao-Yueng, Terry T. L.'
'Choi, Michael C. K.'
'Zhou, Zhongyuan'

_publ_section_title
(<i>R</i>)-2,2'-Bis[bis(3,5-dimethylphenyl)phosphinoamino]-5,5',6,6',7,7',8,8'-octahydro-1,1'-binaphthyl
_journal_issue 5
_journal_name_full 'Acta Crystallographica Section E'
_journal_page_first o544
_journal_page_last o545
_journal_paper_doi 10.1107/S1600536802006098
_journal_volume 58
_journal_year 2002
_chemical_formula_iupac 'C52 H58 N2 P2'
_chemical_formula_moiety 'C52 H58 N2 P2'
_chemical_formula_sum 'C52 H58 N2 P2'
_chemical_formula_weight 772.98
_chemical_name_systematic
;
(R)-2,2'-bis[bis(3,5-dimethylphenyl)phosphinoamino]-
5,5',6,6',7,7',8,8'-octahydro-1,1'-binaphthyl
;
_space_group_IT_number 19
_symmetry_cell_setting orthorhombic
_symmetry_space_group_name_Hall 'P 2ac 2ab'
_symmetry_space_group_name_H-M 'P 21 21 21'
_atom_sites_solution_hydrogens geom
_atom_sites_solution_primary direct
_atom_sites_solution_secondary difmap
_audit_creation_method SHELXL-97
_cell_angle_alpha 90.00
_cell_angle_beta 90.00
_cell_angle_gamma 90.00
_cell_formula_units_Z 4
_cell_length_a 10.1595(12)
_cell_length_b 19.961(2)
_cell_length_c 22.360(3)
_cell_measurement_reflns_used 5067
_cell_measurement_temperature 294(2)
_cell_measurement_theta_max 27.5
_cell_measurement_theta_min 1
_cell_volume 4534.5(9)
_computing_cell_refinement SMART
_computing_data_collection 'SMART (Bruker, 1995)'
_computing_data_reduction 'SHELXTL-NT (Bruker, 1995)'
_computing_molecular_graphics SHELXTL-NT
_computing_publication_material SHELXTL-NT
_computing_structure_refinement 'SHELXL97 (Sheldrick, 1997)'
_computing_structure_solution 'SHELXS97 (Sheldrick, 1997)'
_diffrn_ambient_temperature 294(2)
_diffrn_measured_fraction_theta_full 0.996
_diffrn_measured_fraction_theta_max 0.996
_diffrn_measurement_device_type 'Bruker CCD area-detector'
_diffrn_measurement_method '\f and \w'
_diffrn_radiation_monochromator graphite
_diffrn_radiation_source 'fine-focus sealed tube'
_diffrn_radiation_type MoK\a
_diffrn_radiation_wavelength 0.71073
_diffrn_reflns_av_R_equivalents 0.1048
_diffrn_reflns_av_sigmaI/netI 0.2201
_diffrn_reflns_limit_h_max 13
_diffrn_reflns_limit_h_min -10
_diffrn_reflns_limit_k_max 25
_diffrn_reflns_limit_k_min -25
_diffrn_reflns_limit_l_max 23
_diffrn_reflns_limit_l_min -29
_diffrn_reflns_number 31371
_diffrn_reflns_theta_full 27.59
_diffrn_reflns_theta_max 27.59
_diffrn_reflns_theta_min 2.20
_exptl_absorpt_coefficient_mu 0.132
_exptl_absorpt_correction_T_max 0.9666
_exptl_absorpt_correction_T_min 0.9615
_exptl_absorpt_correction_type empirical
_exptl_absorpt_process_details '(SADABS; Sheldrick, 1996)'
_exptl_crystal_colour colorless
_exptl_crystal_density_diffrn 1.132
_exptl_crystal_density_method 'not measured'
_exptl_crystal_description prism
_exptl_crystal_F_000 1656
_exptl_crystal_size_max 0.30
_exptl_crystal_size_mid 0.28
_exptl_crystal_size_min 0.26
_refine_diff_density_max 0.396
_refine_diff_density_min -0.295
_refine_ls_abs_structure_details 'Flack (1983)'
_refine_ls_abs_structure_Flack 0.09(10)
_refine_ls_extinction_method none
_refine_ls_goodness_of_fit_ref 0.852
_refine_ls_hydrogen_treatment mixed
_refine_ls_matrix_type full
_refine_ls_number_parameters 511
_refine_ls_number_reflns 10453
_refine_ls_number_restraints 3
_refine_ls_restrained_S_all 0.860
_refine_ls_R_factor_all 0.2161
_refine_ls_R_factor_gt 0.0509
_refine_ls_shift/su_max 0.007
_refine_ls_shift/su_mean 0.000
_refine_ls_structure_factor_coef Fsqd
_refine_ls_weighting_details 'calc w = 1/[\s^2^(Fo^2^)+(0.02P)^2^] where P = (Fo^2^+2Fc^2^)/3'
_refine_ls_weighting_scheme calc
_refine_ls_wR_factor_gt 0.0811
_refine_ls_wR_factor_ref 0.1024
_reflns_number_gt 3189
_reflns_number_total 10453
_reflns_threshold_expression I>2\s(I)
_cod_data_source_file cv6105.cif
_cod_data_source_block I
_cod_original_cell_volume 4534.4(10)
_cod_database_code 2201112
_cod_database_fobs_code 2201112

loop_
_symmetry_equiv_pos_as_xyz
'x, y, z'
'-x+1/2, -y, z+1/2'
'-x, y+1/2, -z+1/2'
'x+1/2, -y+1/2, -z'

loop_
_atom_site_label
_atom_site_fract_x
_atom_site_fract_y
_atom_site_fract_z
_atom_site_U_iso_or_equiv
_atom_site_adp_type
_atom_site_calc_flag
_atom_site_refinement_flags
_atom_site_occupancy
_atom_site_disorder_assembly
_atom_site_disorder_group
_atom_site_type_symbol
P1 0.03763(11) 0.12584(5) 0.17884(5) 0.0523(3) Uani d . 1 . . P
P2 0.36366(12) 0.27424(6) 0.35576(6) 0.0621(4) Uani d . 1 . . P
N1 0.1484(3) 0.18901(15) 0.17365(15) 0.0548(10) Uani d . 1 . . N
H1A 0.1941 0.1794 0.1423 0.066 Uiso d . 1 . . H
N2 0.3263(3) 0.28799(14) 0.28226(15) 0.0580(10) Uani d . 1 . . N
H2A 0.3186 0.3308 0.2791 0.070 Uiso d . 1 . . H
C1 0.1181(4) 0.25710(19) 0.16662(17) 0.0460(11) Uani d . 1 . . C
C2 -0.0110(4) 0.2796(2) 0.15880(18) 0.0568(12) Uani d . 1 . . C
H2B -0.0800 0.2491 0.1566 0.068 Uiso calc R 1 . . H
C3 -0.0352(4) 0.3465(2) 0.15447(18) 0.0625(13) Uani d . 1 . . C
H3A -0.1216 0.3608 0.1491 0.075 Uiso calc R 1 . . H
C4 0.0634(5) 0.3942(2) 0.1577(2) 0.0588(13) Uani d . 1 . . C
C5 0.0278(5) 0.4670(2) 0.1542(3) 0.102(2) Uani d D 1 . . C
H5A 0.0047 0.4778 0.1132 0.122 Uiso calc R 1 . . H
H5B -0.0492 0.4749 0.1788 0.122 Uiso calc R 1 . . H
C6 0.1309(7) 0.5107(3) 0.1733(3) 0.145(3) Uani d D 1 . . C
H6A 0.1379 0.5451 0.1428 0.174 Uiso calc R 1 . . H
H6B 0.0988 0.5327 0.2091 0.174 Uiso calc R 1 . . H
C7 0.2574(7) 0.4910(3) 0.1857(3) 0.139(3) Uani d D 1 . . C
H7A 0.2716 0.4982 0.2282 0.167 Uiso calc R 1 . . H
H7B 0.3158 0.5214 0.1647 0.167 Uiso calc R 1 . . H
C8 0.3027(4) 0.4212(2) 0.1719(2) 0.0799(16) Uani d D 1 . . C
H8A 0.3595 0.4057 0.2039 0.096 Uiso calc R 1 . . H
H8B 0.3542 0.4219 0.1354 0.096 Uiso calc R 1 . . H
C9 0.1902(4) 0.3721(2) 0.16454(18) 0.0497(11) Uani d . 1 . . C
C10 0.2210(4) 0.3046(2) 0.16855(18) 0.0444(11) Uani d . 1 . . C
C11 0.3557(4) 0.27871(18) 0.1761(2) 0.0450(10) Uani d . 1 . . C
C12 0.4061(4) 0.2695(2) 0.2340(2) 0.0507(11) Uani d . 1 . . C
C13 0.5300(4) 0.24241(19) 0.2412(2) 0.0619(13) Uani d . 1 . . C
H13A 0.5651 0.2384 0.2794 0.074 Uiso calc R 1 . . H
C14 0.6027(4) 0.2211(2) 0.1926(2) 0.0658(14) Uani d . 1 . . C
H14A 0.6843 0.2011 0.1986 0.079 Uiso calc R 1 . . H
C15 0.5559(4) 0.2293(2) 0.1354(2) 0.0517(12) Uani d . 1 . . C
C16 0.6366(4) 0.2054(2) 0.0826(2) 0.0792(16) Uani d . 1 . . C
H16A 0.7012 0.2394 0.0727 0.095 Uiso calc R 1 . . H
H16B 0.6838 0.1651 0.0940 0.095 Uiso calc R 1 . . H
C17 0.5562(5) 0.1909(3) 0.0287(2) 0.1001(19) Uani d . 1 . . C
H17A 0.6144 0.1833 -0.0050 0.120 Uiso calc R 1 . . H
H17B 0.5065 0.1501 0.0353 0.120 Uiso calc R 1 . . H
C18 0.4655(5) 0.2446(3) 0.0138(2) 0.0848(16) Uani d . 1 . . C
H18A 0.4115 0.2303 -0.0196 0.102 Uiso calc R 1 . . H
H18B 0.5161 0.2831 0.0008 0.102 Uiso calc R 1 . . H
C19 0.3748(4) 0.2664(2) 0.06478(19) 0.0625(13) Uani d . 1 . . C
H19A 0.3519 0.3131 0.0590 0.075 Uiso calc R 1 . . H
H19B 0.2942 0.2405 0.0626 0.075 Uiso calc R 1 . . H
C20 0.4325(4) 0.25831(18) 0.1263(2) 0.0474(12) Uani d . 1 . . C
C21 0.0238(5) 0.09310(18) 0.10322(19) 0.0485(12) Uani d . 1 . . C
C22 -0.0922(4) 0.0626(2) 0.0866(2) 0.0629(14) Uani d . 1 . . C
H22A -0.1586 0.0577 0.1149 0.075 Uiso calc R 1 . . H
C23 -0.1132(5) 0.0389(3) 0.0293(2) 0.0720(15) Uani d . 1 . . C
C24 -0.0144(5) 0.0469(2) -0.0127(2) 0.0671(14) Uani d . 1 . . C
H24A -0.0276 0.0315 -0.0515 0.080 Uiso calc R 1 . . H
C25 0.1037(5) 0.0773(2) 0.0019(2) 0.0534(12) Uani d . 1 . . C
C26 0.1216(4) 0.09954(19) 0.0599(2) 0.0605(13) Uani d . 1 . . C
H26A 0.2012 0.1194 0.0703 0.073 Uiso calc R 1 . . H
C27 -0.2443(4) 0.0069(3) 0.0116(2) 0.111(2) Uani d . 1 . . C
H27A -0.2507 -0.0368 0.0292 0.167 Uiso calc R 1 . . H
H27B -0.2489 0.0031 -0.0312 0.167 Uiso calc R 1 . . H
H27C -0.3155 0.0343 0.0256 0.167 Uiso calc R 1 . . H
C28 0.2096(5) 0.0882(2) -0.04485(19) 0.0862(17) Uani d . 1 . . C
H28A 0.2177 0.0487 -0.0691 0.129 Uiso calc R 1 . . H
H28B 0.2920 0.0971 -0.0254 0.129 Uiso calc R 1 . . H
H28C 0.1862 0.1256 -0.0696 0.129 Uiso calc R 1 . . H
C29 0.1477(4) 0.0647(2) 0.21294(19) 0.0518(12) Uani d . 1 . . C
C30 0.1507(4) -0.0023(2) 0.1956(2) 0.0641(14) Uani d . 1 . . C
H30A 0.0996 -0.0160 0.1634 0.077 Uiso calc R 1 . . H
C31 0.2268(5) -0.0488(2) 0.2248(2) 0.0639(14) Uani d . 1 . . C
C32 0.3053(4) -0.0269(2) 0.2719(2) 0.0695(14) Uani d . 1 . . C
H32A 0.3599 -0.0578 0.2907 0.083 Uiso calc R 1 . . H
C33 0.3061(4) 0.0394(3) 0.2923(2) 0.0681(14) Uani d . 1 . . C
C34 0.2247(4) 0.0838(2) 0.2614(2) 0.0572(12) Uani d . 1 . . C
H34A 0.2218 0.1282 0.2739 0.069 Uiso calc R 1 . . H
C35 0.2292(4) -0.12072(19) 0.2051(2) 0.0962(18) Uani d . 1 . . C
H35A 0.1407 -0.1371 0.2017 0.144 Uiso calc R 1 . . H
H35B 0.2764 -0.1471 0.2339 0.144 Uiso calc R 1 . . H
H35C 0.2721 -0.1240 0.1669 0.144 Uiso calc R 1 . . H
C36 0.3896(4) 0.0629(2) 0.3426(2) 0.0892(17) Uani d . 1 . . C
H36A 0.3384 0.0910 0.3686 0.134 Uiso calc R 1 . . H
H36B 0.4628 0.0879 0.3271 0.134 Uiso calc R 1 . . H
H36C 0.4215 0.0250 0.3647 0.134 Uiso calc R 1 . . H
C37 0.1976(4) 0.2814(2) 0.3862(2) 0.0573(12) Uani d . 1 . . C
C38 0.1722(5) 0.3129(2) 0.4398(2) 0.0728(15) Uani d . 1 . . C
H38A 0.2407 0.3346 0.4594 0.087 Uiso calc R 1 . . H
C39 0.0496(7) 0.3132(3) 0.4651(3) 0.0854(17) Uani d . 1 . . C
C40 -0.0517(5) 0.2807(3) 0.4366(3) 0.0800(16) Uani d . 1 . . C
H40A -0.1347 0.2808 0.4541 0.096 Uiso calc R 1 . . H
C41 -0.0344(6) 0.2479(2) 0.3826(3) 0.0752(15) Uani d . 1 . . C
C42 0.0917(5) 0.2493(2) 0.3581(2) 0.0671(14) Uani d . 1 . . C
H42A 0.1061 0.2281 0.3216 0.080 Uiso calc R 1 . . H
C43 0.0258(5) 0.3503(3) 0.5240(2) 0.126(2) Uani d . 1 . . C
H43A 0.0846 0.3334 0.5541 0.189 Uiso calc R 1 . . H
H43B -0.0635 0.3435 0.5366 0.189 Uiso calc R 1 . . H
H43C 0.0415 0.3973 0.5184 0.189 Uiso calc R 1 . . H
C44 -0.1450(5) 0.2115(2) 0.3512(3) 0.117(2) Uani d . 1 . . C
H44A -0.2279 0.2293 0.3641 0.176 Uiso calc R 1 . . H
H44B -0.1408 0.1646 0.3606 0.176 Uiso calc R 1 . . H
H44C -0.1363 0.2174 0.3087 0.176 Uiso calc R 1 . . H
C45 0.4383(4) 0.3516(2) 0.3825(2) 0.0594(13) Uani d . 1 . . C
C46 0.5125(4) 0.3476(2) 0.4342(2) 0.0742(15) Uani d . 1 . . C
H46A 0.5211 0.3063 0.4530 0.089 Uiso calc R 1 . . H
C47 0.5742(5) 0.4026(3) 0.4588(3) 0.0819(17) Uani d . 1 . . C
C48 0.5647(5) 0.4627(3) 0.4275(3) 0.0904(19) Uani d . 1 . . C
H48A 0.6081 0.5002 0.4424 0.109 Uiso calc R 1 . . H
C49 0.4935(5) 0.4692(3) 0.3751(3) 0.0743(16) Uani d . 1 . . C
C50 0.4291(4) 0.4125(3) 0.3537(2) 0.0669(14) Uani d . 1 . . C
H50A 0.3785 0.4158 0.3192 0.080 Uiso calc R 1 . . H
C51 0.6505(5) 0.3998(3) 0.5156(3) 0.144(3) Uani d . 1 . . C
H51B 0.6046 0.4243 0.5461 0.216 Uiso calc R 1 . . H
H51C 0.7358 0.4193 0.5095 0.216 Uiso calc R 1 . . H
H51D 0.6603 0.3540 0.5279 0.216 Uiso calc R 1 . . H
C52 0.4800(5) 0.5356(2) 0.3433(2) 0.106(2) Uani d . 1 . . C
H52B 0.3899 0.5500 0.3447 0.160 Uiso calc R 1 . . H
H52C 0.5071 0.5308 0.3024 0.160 Uiso calc R 1 . . H
H52D 0.5346 0.5683 0.3627 0.160 Uiso calc R 1 . . H

loop_
_atom_site_aniso_label
_atom_site_aniso_U_11
_atom_site_aniso_U_22
_atom_site_aniso_U_33
_atom_site_aniso_U_12
_atom_site_aniso_U_13
_atom_site_aniso_U_23
P1 0.0472(8) 0.0510(7) 0.0587(8) -0.0016(6) 0.0011(7) -0.0031(7)
P2 0.0688(9) 0.0644(9) 0.0532(9) 0.0031(7) -0.0028(7) -0.0068(7)
N1 0.053(2) 0.040(2) 0.072(3) -0.0039(18) 0.011(2) -0.006(2)
N2 0.080(3) 0.050(2) 0.044(3) 0.007(2) 0.003(2) -0.009(2)
C1 0.050(3) 0.041(3) 0.048(3) 0.007(2) 0.001(2) -0.006(2)
C2 0.047(3) 0.060(3) 0.064(3) 0.014(3) -0.009(2) -0.004(3)
C3 0.053(3) 0.071(3) 0.063(3) 0.027(3) -0.007(3) 0.002(3)
C4 0.073(4) 0.048(3) 0.055(3) 0.024(3) 0.014(3) 0.011(2)
C5 0.108(5) 0.056(4) 0.143(6) 0.030(3) 0.014(4) -0.003(4)
C6 0.205(9) 0.081(5) 0.149(5) 0.035(6) -0.005(6) -0.008(5)
C7 0.224(9) 0.068(5) 0.126(5) -0.005(5) -0.073(6) -0.007(4)
C8 0.095(4) 0.052(3) 0.093(4) -0.001(3) 0.041(3) 0.000(3)
C9 0.055(3) 0.044(3) 0.050(3) 0.001(3) 0.010(2) 0.002(2)
C10 0.036(3) 0.041(3) 0.056(3) 0.005(2) 0.009(2) 0.005(2)
C11 0.051(3) 0.040(2) 0.044(3) 0.000(2) -0.001(3) -0.003(2)
C12 0.047(3) 0.049(3) 0.056(3) -0.001(2) 0.001(3) -0.005(3)
C13 0.052(3) 0.069(3) 0.065(4) 0.008(3) -0.011(3) -0.012(3)
C14 0.039(3) 0.072(3) 0.086(5) 0.010(3) 0.008(3) -0.006(3)
C15 0.042(3) 0.054(3) 0.059(4) -0.001(3) 0.007(3) -0.003(3)
C16 0.061(4) 0.093(4) 0.084(4) 0.002(3) 0.024(3) -0.008(3)
C17 0.103(5) 0.121(5) 0.076(5) 0.036(4) 0.033(4) -0.017(4)
C18 0.078(4) 0.109(4) 0.068(4) 0.013(4) 0.017(3) -0.006(3)
C19 0.068(3) 0.067(3) 0.052(3) 0.013(3) 0.005(3) 0.005(3)
C20 0.047(3) 0.040(3) 0.056(4) -0.002(2) 0.006(2) 0.001(2)
C21 0.054(3) 0.037(3) 0.055(3) -0.010(2) 0.003(3) 0.003(2)
C22 0.050(3) 0.068(3) 0.070(4) -0.003(3) 0.007(3) -0.002(3)
C23 0.061(4) 0.084(4) 0.071(4) -0.015(3) -0.007(3) -0.014(3)
C24 0.076(4) 0.062(3) 0.063(4) 0.006(3) -0.011(3) -0.005(3)
C25 0.061(4) 0.054(3) 0.045(3) -0.003(3) 0.008(3) 0.003(3)
C26 0.061(4) 0.048(3) 0.073(4) -0.012(2) 0.003(3) 0.001(3)
C27 0.072(4) 0.168(5) 0.094(5) -0.050(4) 0.004(3) -0.046(4)
C28 0.101(4) 0.094(4) 0.063(4) -0.017(3) 0.020(3) 0.000(3)
C29 0.053(3) 0.055(3) 0.047(3) 0.000(3) 0.001(2) 0.007(2)
C30 0.071(4) 0.062(3) 0.059(4) 0.000(3) -0.002(3) -0.001(3)
C31 0.078(4) 0.055(3) 0.059(4) 0.008(3) 0.005(3) 0.009(3)
C32 0.069(4) 0.068(4) 0.071(4) 0.014(3) 0.015(3) 0.018(3)
C33 0.059(4) 0.078(4) 0.067(4) -0.008(3) 0.005(3) 0.011(3)
C34 0.058(3) 0.055(3) 0.059(4) -0.003(3) 0.000(3) -0.005(3)
C35 0.121(4) 0.049(3) 0.118(5) 0.021(3) 0.011(3) -0.010(3)
C36 0.097(4) 0.097(4) 0.073(4) 0.008(3) -0.027(3) 0.007(3)
C37 0.068(4) 0.055(3) 0.048(3) 0.003(3) 0.011(3) -0.008(3)
C38 0.071(4) 0.078(4) 0.070(4) -0.013(3) 0.015(3) -0.002(3)
C39 0.095(5) 0.084(4) 0.077(5) -0.004(4) 0.015(4) -0.002(3)
C40 0.066(4) 0.072(4) 0.102(5) 0.003(3) 0.025(4) 0.013(4)
C41 0.085(5) 0.055(3) 0.086(5) -0.008(3) 0.009(4) -0.003(3)
C42 0.076(4) 0.059(3) 0.066(4) -0.002(3) 0.008(3) -0.010(3)
C43 0.134(5) 0.142(6) 0.101(5) -0.024(4) 0.053(4) -0.040(4)
C44 0.076(4) 0.101(4) 0.175(6) -0.018(4) -0.008(4) -0.021(4)
C45 0.046(3) 0.079(4) 0.053(3) -0.005(3) 0.000(2) -0.014(3)
C46 0.066(4) 0.077(4) 0.080(4) -0.007(3) -0.011(3) -0.021(3)
C47 0.074(5) 0.092(4) 0.080(5) 0.008(4) -0.014(3) -0.011(4)
C48 0.067(4) 0.098(5) 0.106(6) -0.014(4) 0.017(4) -0.041(5)
C49 0.067(4) 0.067(4) 0.088(5) -0.012(3) 0.032(3) -0.019(4)
C50 0.069(4) 0.070(3) 0.062(4) 0.001(3) 0.014(3) -0.010(3)
C51 0.117(5) 0.169(6) 0.146(6) 0.014(4) -0.081(5) -0.066(5)
C52 0.136(5) 0.074(4) 0.109(5) -0.014(4) 0.048(4) -0.004(4)

loop_
_atom_type_symbol
_atom_type_description
_atom_type_scat_dispersion_real
_atom_type_scat_dispersion_imag
_atom_type_scat_source
C C 0.0033 0.0016 'International Tables Vol C Tables 4.2.6.8 and 6.1.1.4'
H H 0.0000 0.0000 'International Tables Vol C Tables 4.2.6.8 and 6.1.1.4'
O O 0.0106 0.0060 'International Tables Vol C Tables 4.2.6.8 and 6.1.1.4'
P P 0.1023 0.0942 'International Tables Vol C Tables 4.2.6.8 and 6.1.1.4'

loop_
_geom_angle_atom_site_label_1
_geom_angle_atom_site_label_2
_geom_angle_atom_site_label_3
_geom_angle
N1 P1 C21 104.78(18)
N1 P1 C29 96.85(17)
C21 P1 C29 101.3(2)
N2 P2 C45 105.8(2)
N2 P2 C37 98.1(2)
C45 P2 C37 101.3(2)
C1 N1 P1 125.7(3)
C1 N1 H1A 104.0
P1 N1 H1A 104.4
C12 N2 P2 124.8(3)
C12 N2 H2A 104.4
P2 N2 H2A 105.0
C2 C1 N1 122.1(4)
C2 C1 C10 118.9(4)
N1 C1 C10 118.9(4)
C3 C2 C1 119.6(4)
C3 C2 H2B 120.2
C1 C2 H2B 120.2
C2 C3 C4 122.7(4)
C2 C3 H3A 118.7
C4 C3 H3A 118.7
C9 C4 C3 117.8(4)
C9 C4 C5 123.0(5)
C3 C4 C5 119.2(5)
C6 C5 C4 113.5(5)
C6 C5 H5A 108.9
C4 C5 H5A 108.9
C6 C5 H5B 108.9
C4 C5 H5B 108.9
H5A C5 H5B 107.7
C7 C6 C5 124.9(6)
C7 C6 H6A 106.1
C5 C6 H6A 106.1
C7 C6 H6B 106.1
C5 C6 H6B 106.1
H6A C6 H6B 106.3
C6 C7 C8 120.8(6)
C6 C7 H7A 107.1
C8 C7 H7A 107.1
C6 C7 H7B 107.1
C8 C7 H7B 107.1
H7A C7 H7B 106.8
C7 C8 C9 113.1(4)
C7 C8 H8A 109.0
C9 C8 H8A 109.0
C7 C8 H8B 109.0
C9 C8 H8B 109.0
H8A C8 H8B 107.8
C4 C9 C10 122.2(4)
C4 C9 C8 120.9(4)
C10 C9 C8 116.8(4)
C9 C10 C1 118.9(4)
C9 C10 C11 124.0(4)
C1 C10 C11 117.2(3)
C12 C11 C20 119.0(4)
C12 C11 C10 119.3(4)
C20 C11 C10 121.5(4)
C13 C12 N2 122.8(4)
C13 C12 C11 119.4(4)
N2 C12 C11 117.8(4)
C12 C13 C14 121.1(4)
C12 C13 H13A 119.5
C14 C13 H13A 119.5
C15 C14 C13 120.7(4)
C15 C14 H14A 119.6
C13 C14 H14A 119.6
C14 C15 C20 119.7(4)
C14 C15 C16 120.1(4)
C20 C15 C16 120.2(4)
C17 C16 C15 113.4(4)
C17 C16 H16A 108.9
C15 C16 H16A 108.9
C17 C16 H16B 108.9
C15 C16 H16B 108.9
H16A C16 H16B 107.7
C18 C17 C16 113.0(4)
C18 C17 H17A 109.0
C16 C17 H17A 109.0
C18 C17 H17B 109.0
C16 C17 H17B 109.0
H17A C17 H17B 107.8
C17 C18 C19 115.0(4)
C17 C18 H18A 108.5
C19 C18 H18A 108.5
C17 C18 H18B 108.5
C19 C18 H18B 108.5
H18A C18 H18B 107.5
C20 C19 C18 114.6(4)
C20 C19 H19A 108.6
C18 C19 H19A 108.6
C20 C19 H19B 108.6
C18 C19 H19B 108.6
H19A C19 H19B 107.6
C15 C20 C11 119.9(4)
C15 C20 C19 121.8(4)
C11 C20 C19 118.2(4)
C22 C21 C26 117.6(4)
C22 C21 P1 118.4(4)
C26 C21 P1 123.9(4)
C21 C22 C23 122.2(4)
C21 C22 H22A 118.9
C23 C22 H22A 118.9
C22 C23 C24 118.5(5)
C22 C23 C27 121.1(5)
C24 C23 C27 120.3(5)
C25 C24 C23 121.3(5)
C25 C24 H24A 119.3
C23 C24 H24A 119.3
C26 C25 C24 118.5(4)
C26 C25 C28 120.5(4)
C24 C25 C28 121.1(5)
C25 C26 C21 121.9(4)
C25 C26 H26A 119.1
C21 C26 H26A 119.1
C23 C27 H27A 109.5
C23 C27 H27B 109.5
H27A C27 H27B 109.5
C23 C27 H27C 109.5
H27A C27 H27C 109.5
H27B C27 H27C 109.5
C25 C28 H28A 109.5
C25 C28 H28B 109.5
H28A C28 H28B 109.5
C25 C28 H28C 109.5
H28A C28 H28C 109.5
H28B C28 H28C 109.5
C34 C29 C30 117.8(4)
C34 C29 P1 119.3(3)
C30 C29 P1 122.7(4)
C31 C30 C29 122.0(4)
C31 C30 H30A 119.0
C29 C30 H30A 119.0
C30 C31 C32 118.0(4)
C30 C31 C35 121.0(5)
C32 C31 C35 121.0(5)
C31 C32 C33 123.2(5)
C31 C32 H32A 118.4
C33 C32 H32A 118.4
C34 C33 C32 115.8(5)
C34 C33 C36 120.9(5)
C32 C33 C36 123.3(5)
C29 C34 C33 123.1(4)
C29 C34 H34A 118.4
C33 C34 H34A 118.4
C31 C35 H35A 109.5
C31 C35 H35B 109.5
H35A C35 H35B 109.5
C31 C35 H35C 109.5
H35A C35 H35C 109.5
H35B C35 H35C 109.5
C33 C36 H36A 109.5
C33 C36 H36B 109.5
H36A C36 H36B 109.5
C33 C36 H36C 109.5
H36A C36 H36C 109.5
H36B C36 H36C 109.5
C38 C37 C42 117.1(4)
C38 C37 P2 122.3(4)
C42 C37 P2 120.4(4)
C39 C38 C37 122.2(5)
C39 C38 H38A 118.9
C37 C38 H38A 118.9
C38 C39 C40 119.2(5)
C38 C39 C43 120.2(6)
C40 C39 C43 120.6(6)
C39 C40 C41 122.2(5)
C39 C40 H40A 118.9
C41 C40 H40A 118.9
C40 C41 C42 116.8(5)
C40 C41 C44 122.6(5)
C42 C41 C44 120.6(5)
C41 C42 C37 122.5(5)
C41 C42 H42A 118.8
C37 C42 H42A 118.8
C39 C43 H43A 109.5
C39 C43 H43B 109.5
H43A C43 H43B 109.5
C39 C43 H43C 109.5
H43A C43 H43C 109.5
H43B C43 H43C 109.5
C41 C44 H44A 109.5
C41 C44 H44B 109.5
H44A C44 H44B 109.5
C41 C44 H44C 109.5
H44A C44 H44C 109.5
H44B C44 H44C 109.5
C50 C45 C46 118.6(4)
C50 C45 P2 124.4(4)
C46 C45 P2 116.9(4)
C47 C46 C45 122.4(5)
C47 C46 H46A 118.8
C45 C46 H46A 118.8
C46 C47 C48 116.9(5)
C46 C47 C51 123.2(6)
C48 C47 C51 119.9(6)
C49 C48 C47 122.9(5)
C49 C48 H48A 118.6
C47 C48 H48A 118.6
C48 C49 C50 117.4(5)
C48 C49 C52 121.8(5)
C50 C49 C52 120.7(6)
C45 C50 C49 121.6(5)
C45 C50 H50A 119.2
C49 C50 H50A 119.2
C47 C51 H51B 109.5
C47 C51 H51C 109.5
H51B C51 H51C 109.5
C47 C51 H51D 109.5
H51B C51 H51D 109.5
H51C C51 H51D 109.5
C49 C52 H52B 109.5
C49 C52 H52C 109.5
H52B C52 H52C 109.5
C49 C52 H52D 109.5
H52B C52 H52D 109.5
H52C C52 H52D 109.5

loop_
_geom_bond_atom_site_label_1
_geom_bond_atom_site_label_2
_geom_bond_site_symmetry_2
_geom_bond_distance
_geom_bond_publ_flag
P1 N1 . 1.694(3) ?
P1 C21 . 1.818(4) ?
P1 C29 . 1.822(4) ?
P2 N2 . 1.709(3) ?
P2 C45 . 1.822(4) ?
P2 C37 . 1.825(4) ?
N1 C1 . 1.402(4) ?
N1 H1A . 0.8617 ?
N2 C12 . 1.399(5) ?
N2 H2A . 0.8619 ?
C1 C2 . 1.397(4) ?
C1 C10 . 1.413(4) ?
C2 C3 . 1.362(5) ?
C2 H2B . 0.9300 ?
C3 C4 . 1.384(5) ?
C3 H3A . 0.9300 ?
C4 C9 . 1.369(5) ?
C4 C5 . 1.499(5) ?
C5 C6 . 1.428(5) ?
C5 H5A . 0.9700 ?
C5 H5B . 0.9700 ?
C6 C7 . 1.373(6) ?
C6 H6A . 0.9700 ?
C6 H6B . 0.9700 ?
C7 C8 . 1.499(5) ?
C7 H7A . 0.9700 ?
C7 H7B . 0.9700 ?
C8 C9 . 1.514(5) ?
C8 H8A . 0.9700 ?
C8 H8B . 0.9700 ?
C9 C10 . 1.387(5) ?
C10 C11 . 1.472(5) ?
C11 C12 . 1.404(5) ?
C11 C20 . 1.418(5) ?
C12 C13 . 1.380(5) ?
C13 C14 . 1.381(5) ?
C13 H13A . 0.9300 ?
C14 C15 . 1.373(5) ?
C14 H14A . 0.9300 ?
C15 C20 . 1.396(5) ?
C15 C16 . 1.515(5) ?
C16 C17 . 1.485(5) ?
C16 H16A . 0.9700 ?
C16 H16B . 0.9700 ?
C17 C18 . 1.452(6) ?
C17 H17A . 0.9700 ?
C17 H17B . 0.9700 ?
C18 C19 . 1.528(5) ?
C18 H18A . 0.9700 ?
C18 H18B . 0.9700 ?
C19 C20 . 1.504(5) ?
C19 H19A . 0.9700 ?
C19 H19B . 0.9700 ?
C21 C22 . 1.378(5) ?
C21 C26 . 1.394(5) ?
C22 C23 . 1.382(6) ?
C22 H22A . 0.9300 ?
C23 C24 . 1.384(6) ?
C23 C27 . 1.529(5) ?
C24 C25 . 1.383(5) ?
C24 H24A . 0.9300 ?
C25 C26 . 1.383(5) ?
C25 C28 . 1.516(5) ?
C26 H26A . 0.9300 ?
C27 H27A . 0.9600 ?
C27 H27B . 0.9600 ?
C27 H27C . 0.9600 ?
C28 H28A . 0.9600 ?
C28 H28B . 0.9600 ?
C28 H28C . 0.9600 ?
C29 C34 . 1.390(5) ?
C29 C30 . 1.393(5) ?
C30 C31 . 1.374(5) ?
C30 H30A . 0.9300 ?
C31 C32 . 1.391(6) ?
C31 C35 . 1.502(5) ?
C32 C33 . 1.400(6) ?
C32 H32A . 0.9300 ?
C33 C34 . 1.394(5) ?
C33 C36 . 1.484(6) ?
C34 H34A . 0.9300 ?
C35 H35A . 0.9600 ?
C35 H35B . 0.9600 ?
C35 H35C . 0.9600 ?
C36 H36A . 0.9600 ?
C36 H36B . 0.9600 ?
C36 H36C . 0.9600 ?
C37 C38 . 1.376(5) ?
C37 C42 . 1.402(5) ?
C38 C39 . 1.368(6) ?
C38 H38A . 0.9300 ?
C39 C40 . 1.373(6) ?
C39 C43 . 1.531(6) ?
C40 C41 . 1.384(6) ?
C40 H40A . 0.9300 ?
C41 C42 . 1.394(6) ?
C41 C44 . 1.512(6) ?
C42 H42A . 0.9300 ?
C43 H43A . 0.9600 ?
C43 H43B . 0.9600 ?
C43 H43C . 0.9600 ?
C44 H44A . 0.9600 ?
C44 H44B . 0.9600 ?
C44 H44C . 0.9600 ?
C45 C50 . 1.379(5) ?
C45 C46 . 1.381(5) ?
C46 C47 . 1.379(6) ?
C46 H46A . 0.9300 ?
C47 C48 . 1.394(7) ?
C47 C51 . 1.488(6) ?
C48 C49 . 1.383(7) ?
C48 H48A . 0.9300 ?
C49 C50 . 1.391(6) ?
C49 C52 . 1.510(6) ?
C50 H50A . 0.9300 ?
C51 H51B . 0.9600 ?
C51 H51C . 0.9600 ?
C51 H51D . 0.9600 ?
C52 H52B . 0.9600 ?
C52 H52C . 0.9600 ?
C52 H52D . 0.9600 ?

loop_
_geom_torsion_atom_site_label_1
_geom_torsion_atom_site_label_2
_geom_torsion_atom_site_label_3
_geom_torsion_atom_site_label_4
_geom_torsion
C21 P1 N1 C1 95.7(4)
C29 P1 N1 C1 -160.6(3)
C45 P2 N2 C12 95.8(3)
C37 P2 N2 C12 -160.0(3)
P1 N1 C1 C2 -4.7(6)
P1 N1 C1 C10 174.2(3)
N1 C1 C2 C3 177.5(4)
C10 C1 C2 C3 -1.4(6)
C1 C2 C3 C4 -0.3(7)
C2 C3 C4 C9 1.2(7)
C2 C3 C4 C5 -178.3(4)
C9 C4 C5 C6 -14.7(8)
C3 C4 C5 C6 164.7(5)
C4 C5 C6 C7 8.9(11)
C5 C6 C7 C8 8.5(13)
C6 C7 C8 C9 -19.7(9)
C3 C4 C9 C10 -0.4(7)
C5 C4 C9 C10 179.1(4)
C3 C4 C9 C8 -176.6(4)
C5 C4 C9 C8 2.9(7)
C7 C8 C9 C4 14.0(6)
C7 C8 C9 C10 -162.3(4)
C4 C9 C10 C1 -1.2(6)
C8 C9 C10 C1 175.1(4)
C4 C9 C10 C11 -179.8(4)
C8 C9 C10 C11 -3.5(6)
C2 C1 C10 C9 2.1(6)
N1 C1 C10 C9 -176.9(4)
C2 C1 C10 C11 -179.2(4)
N1 C1 C10 C11 1.8(6)
C9 C10 C11 C12 89.6(5)
C1 C10 C11 C12 -89.0(5)
C9 C10 C11 C20 -94.9(5)
C1 C10 C11 C20 86.4(5)
P2 N2 C12 C13 -5.2(5)
P2 N2 C12 C11 174.2(3)
C20 C11 C12 C13 1.5(6)
C10 C11 C12 C13 177.1(4)
C20 C11 C12 N2 -177.9(3)
C10 C11 C12 N2 -2.3(5)
N2 C12 C13 C14 176.1(4)
C11 C12 C13 C14 -3.2(6)
C12 C13 C14 C15 3.0(7)
C13 C14 C15 C20 -1.2(7)
C13 C14 C15 C16 -179.7(4)
C14 C15 C16 C17 155.7(5)
C20 C15 C16 C17 -22.8(6)
C15 C16 C17 C18 49.1(6)
C16 C17 C18 C19 -53.6(6)
C17 C18 C19 C20 30.3(6)
C14 C15 C20 C11 -0.5(6)
C16 C15 C20 C11 178.0(4)
C14 C15 C20 C19 -178.0(4)
C16 C15 C20 C19 0.5(6)
C12 C11 C20 C15 0.3(6)
C10 C11 C20 C15 -175.2(4)
C12 C11 C20 C19 177.9(4)
C10 C11 C20 C19 2.5(5)
C18 C19 C20 C15 -3.7(6)
C18 C19 C20 C11 178.7(4)
N1 P1 C21 C22 -153.0(3)
C29 P1 C21 C22 106.8(3)
N1 P1 C21 C26 24.1(4)
C29 P1 C21 C26 -76.2(4)
C26 C21 C22 C23 -0.2(7)
P1 C21 C22 C23 177.1(4)
C21 C22 C23 C24 -0.6(7)
C21 C22 C23 C27 -178.4(4)
C22 C23 C24 C25 0.5(7)
C27 C23 C24 C25 178.3(4)
C23 C24 C25 C26 0.3(7)
C23 C24 C25 C28 -177.7(4)
C24 C25 C26 C21 -1.0(6)
C28 C25 C26 C21 177.0(4)
C22 C21 C26 C25 1.0(6)
P1 C21 C26 C25 -176.1(3)
N1 P1 C29 C34 47.8(4)
C21 P1 C29 C34 154.4(4)
N1 P1 C29 C30 -137.6(3)
C21 P1 C29 C30 -31.0(4)
C34 C29 C30 C31 -0.2(6)
P1 C29 C30 C31 -174.9(3)
C29 C30 C31 C32 -1.8(7)
C29 C30 C31 C35 -179.5(4)
C30 C31 C32 C33 2.7(7)
C35 C31 C32 C33 -179.6(4)
C31 C32 C33 C34 -1.5(7)
C31 C32 C33 C36 179.9(4)
C30 C29 C34 C33 1.5(7)
P1 C29 C34 C33 176.4(3)
C32 C33 C34 C29 -0.7(7)
C36 C33 C34 C29 178.0(4)
N2 P2 C37 C38 -140.6(4)
C45 P2 C37 C38 -32.6(4)
N2 P2 C37 C42 45.4(4)
C45 P2 C37 C42 153.4(4)
C42 C37 C38 C39 0.0(7)
P2 C37 C38 C39 -174.2(4)
C37 C38 C39 C40 0.5(8)
C37 C38 C39 C43 -178.6(4)
C38 C39 C40 C41 -0.4(8)
C43 C39 C40 C41 178.6(5)
C39 C40 C41 C42 -0.1(7)
C39 C40 C41 C44 179.4(5)
C40 C41 C42 C37 0.7(7)
C44 C41 C42 C37 -178.9(4)
C38 C37 C42 C41 -0.7(7)
P2 C37 C42 C41 173.7(3)
N2 P2 C45 C50 16.7(4)
C37 P2 C45 C50 -85.1(4)
N2 P2 C45 C46 -161.0(3)
C37 P2 C45 C46 97.1(4)
C50 C45 C46 C47 2.0(7)
P2 C45 C46 C47 179.9(4)
C45 C46 C47 C48 -3.4(8)
C45 C46 C47 C51 177.7(5)
C46 C47 C48 C49 2.3(8)
C51 C47 C48 C49 -178.8(5)
C47 C48 C49 C50 0.2(8)
C47 C48 C49 C52 177.4(4)
C46 C45 C50 C49 0.7(7)
P2 C45 C50 C49 -177.0(3)
C48 C49 C50 C45 -1.7(7)
C52 C49 C50 C45 -179.0(4)

loop_
_cod_related_entry_id
_cod_related_entry_database
_cod_related_entry_code
1 ChemSpider 21132374
